data_7109785
loop_
_publ_author_name
'Katsunori Yamanishi'
'Takeshi Yairi'
'Keisuke Suzuki'
'Mitsuru Kondo'

_publ_section_title
;
 Biomimic O2 activation hydroxylates a meso-carbon of the porphyrin ring
 regioselectively under mild conditions
;
_journal_name_full Chem.Commun.
_journal_page_first 9296
_journal_paper_doi 10.1039/c3cc44558e
_journal_volume 49
_journal_year 2013
_chemical_formula_moiety 'C52 H40 Cl6 Co N7 O3'
_chemical_formula_sum 'C52 H40 Cl6 Co N7 O3'
_chemical_formula_weight 1082.58
_space_group_IT_number 14
_symmetry_cell_setting monoclinic
_symmetry_Int_Tables_number 14
_symmetry_space_group_name_Hall '-P 2yn'
_symmetry_space_group_name_H-M 'P 1 21/n 1'
_atom_sites_solution_hydrogens geom
_atom_sites_solution_primary direct
_atom_sites_solution_secondary difmap
_cell_angle_alpha 90.0000
_cell_angle_beta 96.087(3)
_cell_angle_gamma 90.0000
_cell_formula_units_Z 4
_cell_length_a 10.7642(5)
_cell_length_b 20.7043(12)
_cell_length_c 22.5542(12)
_cell_measurement_reflns_used 9685
_cell_measurement_temperature 293
_cell_measurement_theta_max 27.50
_cell_measurement_theta_min 3.09
_cell_volume 4998.2(5)
_computing_cell_refinement CrystalClear
_computing_data_collection 'CrystalClear (Rigaku/MSC Inc., 2006)'
_computing_data_reduction CrystalClear
_computing_molecular_graphics 'CrystalStructure 4.0'
_computing_publication_material 'CrystalStructure 4.0 (Rigaku, 2010)'
_computing_structure_refinement 'SHELXL97 (Sheldrick, 2008)'
_computing_structure_solution 'SIR92 (Altomare, et al., 1994)'
_diffrn_ambient_temperature 293
_diffrn_detector_area_resol_mean 7.314
_diffrn_measured_fraction_theta_full 0.989
_diffrn_measured_fraction_theta_max 0.989
_diffrn_measurement_device_type 'Rigaku Mercury70'
_diffrn_measurement_method \w
_diffrn_radiation_type 'Mo K\a'
_diffrn_radiation_wavelength 0.71070
_diffrn_reflns_av_R_equivalents 0.0556
_diffrn_reflns_limit_h_max 12
_diffrn_reflns_limit_h_min -12
_diffrn_reflns_limit_k_max 24
_diffrn_reflns_limit_k_min -24
_diffrn_reflns_limit_l_max 26
_diffrn_reflns_limit_l_min -26
_diffrn_reflns_number 31876
_diffrn_reflns_theta_full 25.00
_diffrn_reflns_theta_max 25.00
_diffrn_standards_number 0
_exptl_absorpt_coefficient_mu 0.715
_exptl_absorpt_correction_T_max 0.938
_exptl_absorpt_correction_T_min 0.694
_exptl_absorpt_correction_type multi-scan
_exptl_absorpt_process_details 'REQAB (Rigaku, 1998)'
_exptl_crystal_colour brown
_exptl_crystal_density_diffrn 1.439
_exptl_crystal_density_method 'not measured'
_exptl_crystal_description block
_exptl_crystal_F_000 2216.00
_exptl_crystal_size_max 0.140
_exptl_crystal_size_mid 0.110
_exptl_crystal_size_min 0.090
_refine_diff_density_max 0.430
_refine_diff_density_min -0.400
_refine_ls_extinction_method none
_refine_ls_goodness_of_fit_ref 1.002
_refine_ls_hydrogen_treatment constr
_refine_ls_number_parameters 757
_refine_ls_number_reflns 8708
_refine_ls_number_restraints 274
_refine_ls_R_factor_gt 0.0777
_refine_ls_shift/su_max 0.002
_refine_ls_structure_factor_coef Fsqd
_refine_ls_weighting_details 'w = 1/[\s^2^(Fo^2^)+(0.0008P)^2^+11.8684P] where P=(Fo^2^+2Fc^2^)/3'
_refine_ls_weighting_scheme calc
_refine_ls_wR_factor_ref 0.1395
_reflns_number_gt 5526
_reflns_number_total 8709
_reflns_threshold_expression F^2^>2.0\s(F^2^)
_cod_data_source_file c3cc44558e.txt
_cod_data_source_block 3_Co-ampord-OH-Me2Im
_cod_database_code 7109785

loop_
_symmetry_equiv_pos_site_id
_symmetry_equiv_pos_as_xyz
1 +X,+Y,+Z
2 1/2-X,1/2+Y,1/2-Z
3 -X,-Y,-Z
4 1/2+X,1/2-Y,1/2+Z

loop_
_atom_site_label
_atom_site_type_symbol
_atom_site_fract_x
_atom_site_fract_y
_atom_site_fract_z
_atom_site_U_iso_or_equiv
_atom_site_adp_type
_atom_site_occupancy
_atom_site_symmetry_multiplicity
_atom_site_calc_flag
_atom_site_refinement_flags
Co1 Co 0.67278(6) 0.06758(3) 0.79080(3) 0.0492(2) Uani 1.0 4 d .
Cl1A Cl 0.0495(15) 0.2017(9) 0.5302(10) 0.122(3) Uani 0.5000 4 d .
Cl1B Cl 0.0755(18) 0.2141(10) 0.5406(12) 0.163(6) Uani 0.5000 4 d .
Cl2A Cl 0.2934(12) 0.2082(6) 0.5845(6) 0.194(5) Uani 0.5000 4 d .
Cl2B Cl 0.3181(10) 0.1618(6) 0.5841(7) 0.183(5) Uani 0.5000 4 d .
Cl3A Cl 0.220(3) 0.1191(9) 0.4899(8) 0.192(6) Uani 0.5000 4 d .
Cl3B Cl 0.1977(19) 0.1175(7) 0.4706(6) 0.132(4) Uani 0.5000 4 d .
Cl4A Cl 0.514(3) 0.2076(8) 0.4580(10) 0.172(5) Uani 0.5000 4 d .
Cl4B Cl 0.505(2) 0.2308(8) 0.4743(10) 0.172(5) Uani 0.5000 4 d .
Cl5A Cl 0.5978(17) 0.2581(10) 0.3581(9) 0.205(7) Uani 0.5000 4 d .
Cl5B Cl 0.5238(17) 0.2723(9) 0.3531(8) 0.196(6) Uani 0.5000 4 d .
Cl6A Cl 0.7085(17) 0.3046(12) 0.4673(12) 0.237(5) Uani 0.5000 4 d .
Cl6B Cl 0.7381(17) 0.2862(14) 0.4476(13) 0.250(6) Uani 0.5000 4 d .
O1 O 1.0501(5) 0.0587(3) 0.6275(2) 0.0880(14) Uani 1.0 4 d .
O2 O 0.9280(4) 0.0722(2) 0.90991(19) 0.0775(12) Uani 1.0 4 d .
O3 O 0.8593(3) 0.06968(15) 0.79110(13) 0.0461(8) Uani 1.0 4 d .
N1 N 0.6544(4) 0.13162(19) 0.72742(18) 0.0487(11) Uani 1.0 4 d .
N2 N 0.6849(4) 0.1352(2) 0.84884(19) 0.0545(12) Uani 1.0 4 d .
N3 N 0.6893(4) 0.0037(2) 0.85370(19) 0.0521(11) Uani 1.0 4 d .
N4 N 0.6577(4) -0.00101(19) 0.73224(18) 0.0470(10) Uani 1.0 4 d .
N5 N 0.8630(4) 0.0628(2) 0.66783(19) 0.0542(11) Uani 1.0 4 d .
N6A N 0.4832(4) 0.0655(3) 0.78342(18) 0.0483(15) Uani 0.7500 4 d .
N6B N 0.4913(10) 0.0673(10) 0.8084(6) 0.045(3) Uani 0.2500 4 d .
N7A N 0.2879(4) 0.0652(3) 0.79624(18) 0.0688(15) Uani 0.7500 4 d .
N7B N 0.2907(10) 0.0674(8) 0.8032(5) 0.069(3) Uani 0.2500 4 d .
C1 C 0.6672(5) 0.1222(3) 0.6693(3) 0.0501(13) Uani 1.0 4 d .
C2 C 0.6218(6) 0.1754(3) 0.6353(3) 0.0625(15) Uani 1.0 4 d .
C3 C 0.5767(6) 0.2185(3) 0.6743(3) 0.0632(16) Uani 1.0 4 d .
C4 C 0.5997(5) 0.1922(3) 0.7315(3) 0.0541(14) Uani 1.0 4 d .
C5 C 0.5875(5) 0.2224(3) 0.7860(3) 0.0600(15) Uani 1.0 4 d .
C6 C 0.5342(6) 0.2880(3) 0.7873(3) 0.0645(16) Uani 1.0 4 d .
C7 C 0.4293(7) 0.2984(4) 0.8147(4) 0.092(3) Uani 1.0 4 d .
C8 C 0.3828(9) 0.3619(5) 0.8195(4) 0.116(3) Uani 1.0 4 d .
C9 C 0.4430(10) 0.4126(5) 0.7981(5) 0.114(4) Uani 1.0 4 d .
C10 C 0.5451(9) 0.4024(4) 0.7705(4) 0.109(3) Uani 1.0 4 d .
C11 C 0.5899(7) 0.3407(4) 0.7655(4) 0.087(3) Uani 1.0 4 d .
C12 C 0.6322(6) 0.1965(3) 0.8408(3) 0.0638(16) Uani 1.0 4 d .
C13 C 0.6524(7) 0.2297(4) 0.8957(3) 0.084(2) Uani 1.0 4 d .
C14 C 0.7168(7) 0.1902(4) 0.9356(3) 0.085(2) Uani 1.0 4 d .
C15 C 0.7361(6) 0.1323(3) 0.9061(3) 0.0651(16) Uani 1.0 4 d .
C16 C 0.8054(6) 0.0732(3) 0.9305(3) 0.0656(16) Uani 1.0 4 d .
C17 C 0.8250(7) 0.0788(3) 0.9985(3) 0.0742(18) Uani 1.0 4 d .
C18 C 0.7235(8) 0.0835(4) 1.0309(3) 0.097(3) Uani 1.0 4 d .
C19 C 0.7382(9) 0.0933(5) 1.0915(4) 0.115(3) Uani 1.0 4 d .
C20 C 0.8576(12) 0.0987(5) 1.1195(4) 0.119(4) Uani 1.0 4 d .
C21 C 0.9606(10) 0.0925(5) 1.0892(4) 0.113(3) Uani 1.0 4 d .
C22 C 0.9422(7) 0.0825(4) 1.0273(4) 0.091(3) Uani 1.0 4 d .
C23 C 0.7344(6) 0.0128(3) 0.9106(3) 0.0624(15) Uani 1.0 4 d .
C24 C 0.7097(6) -0.0414(3) 0.9457(3) 0.0727(18) Uani 1.0 4 d .
C25 C 0.6477(6) -0.0853(3) 0.9083(3) 0.0724(18) Uani 1.0 4 d .
C26 C 0.6356(5) -0.0579(3) 0.8502(3) 0.0572(14) Uani 1.0 4 d .
C27 C 0.5933(5) -0.0876(3) 0.7970(3) 0.0556(14) Uani 1.0 4 d .
C28 C 0.5371(6) -0.1530(3) 0.7993(3) 0.0608(15) Uani 1.0 4 d .
C29 C 0.4118(6) -0.1620(4) 0.7822(3) 0.0776(18) Uani 1.0 4 d .
C30 C 0.3588(8) -0.2246(5) 0.7852(4) 0.099(3) Uani 1.0 4 d .
C31 C 0.4327(10) -0.2749(4) 0.8032(4) 0.100(3) Uani 1.0 4 d .
C32 C 0.5557(9) -0.2665(4) 0.8189(4) 0.107(3) Uani 1.0 4 d .
C33 C 0.6082(7) -0.2055(4) 0.8183(4) 0.091(3) Uani 1.0 4 d .
C34 C 0.6073(5) -0.0619(3) 0.7410(3) 0.0520(13) Uani 1.0 4 d .
C35 C 0.5890(6) -0.0939(3) 0.6855(3) 0.0613(15) Uani 1.0 4 d .
C36 C 0.6308(6) -0.0538(3) 0.6445(3) 0.0629(15) Uani 1.0 4 d .
C37 C 0.6715(5) 0.0032(3) 0.6743(3) 0.0499(13) Uani 1.0 4 d .
C38 C 0.7280(5) 0.0621(3) 0.6485(3) 0.0523(13) Uani 1.0 4 d .
C39 C 0.7274(6) 0.0599(3) 0.5814(3) 0.0570(14) Uani 1.0 4 d .
C40 C 0.6271(7) 0.0579(3) 0.5386(3) 0.0768(18) Uani 1.0 4 d .
C41 C 0.6553(9) 0.0548(3) 0.4777(3) 0.093(3) Uani 1.0 4 d .
C42 C 0.7772(9) 0.0538(4) 0.4655(4) 0.095(3) Uani 1.0 4 d .
C43 C 0.8724(8) 0.0556(4) 0.5073(4) 0.087(2) Uani 1.0 4 d .
C44 C 0.8481(6) 0.0582(3) 0.5664(3) 0.0654(16) Uani 1.0 4 d .
C45 C 0.9355(7) 0.0600(3) 0.6224(3) 0.0670(16) Uani 1.0 4 d .
C46A C 0.4040(4) 0.0667(3) 0.82589(16) 0.0674(16) Uani 0.7500 4 d .
C46B C 0.3880(10) 0.0650(7) 0.7690(5) 0.0660(19) Uani 0.2500 4 d .
C47A C 0.2956(4) 0.0632(3) 0.73708(18) 0.0647(16) Uani 0.7500 4 d .
C47B C 0.3345(13) 0.0710(9) 0.8613(5) 0.071(3) Uani 0.2500 4 d .
C48A C 0.4190(4) 0.0634(4) 0.72905(17) 0.0631(16) Uani 0.7500 4 d .
C48B C 0.4614(12) 0.0709(10) 0.8645(5) 0.070(3) Uani 0.2500 4 d .
C49A C 0.4363(6) 0.0694(4) 0.89347(17) 0.078(2) Uani 0.7500 4 d .
C49B C 0.3806(16) 0.0607(12) 0.7010(5) 0.069(4) Uani 0.2500 4 d .
C50A C 0.1692(5) 0.0657(5) 0.8251(4) 0.108(4) Uani 0.7500 4 d .
C50B C 0.1558(10) 0.0662(15) 0.7794(8) 0.108(6) Uani 0.2500 4 d .
C51A C 0.1773(13) 0.1524(8) 0.5569(8) 0.120(4) Uani 0.5000 4 d .
C51B C 0.1732(12) 0.1454(10) 0.5425(6) 0.117(4) Uani 0.5000 4 d .
C52A C 0.5626(18) 0.2819(10) 0.4296(8) 0.136(4) Uani 0.5000 4 d .
C52B C 0.5745(18) 0.2869(12) 0.4290(8) 0.137(4) Uani 0.5000 4 d .
H2 H 0.6221 0.1806 0.5943 0.0750 Uiso 1.0 4 calc R
H2A H 0.9211 0.0750 0.8734 0.0930 Uiso 1.0 4 calc R
H3 H 0.5381 0.2578 0.6644 0.0759 Uiso 1.0 4 calc R
H3A H 0.8829 0.1073 0.7901 0.0554 Uiso 1.0 4 calc R
H5 H 0.8930 0.0647 0.7047 0.0651 Uiso 1.0 4 calc R
H7 H 0.3883 0.2638 0.8303 0.1103 Uiso 1.0 4 calc R
H8 H 0.3101 0.3688 0.8375 0.1396 Uiso 1.0 4 calc R
H9 H 0.4134 0.4543 0.8024 0.1371 Uiso 1.0 4 calc R
H10 H 0.5858 0.4371 0.7549 0.1309 Uiso 1.0 4 calc R
H11 H 0.6614 0.3347 0.7463 0.1049 Uiso 1.0 4 calc R
H13 H 0.6259 0.2714 0.9031 0.1013 Uiso 1.0 4 calc R
H14 H 0.7433 0.1998 0.9752 0.1025 Uiso 1.0 4 calc R
H18 H 0.6433 0.0800 1.0113 0.1164 Uiso 1.0 4 calc R
H19 H 0.6693 0.0963 1.1130 0.1382 Uiso 1.0 4 calc R
H20 H 0.8687 0.1068 1.1603 0.1423 Uiso 1.0 4 calc R
H21 H 1.0407 0.0949 1.1091 0.1358 Uiso 1.0 4 calc R
H22 H 1.0109 0.0784 1.0058 0.1095 Uiso 1.0 4 calc R
H24 H 0.7316 -0.0462 0.9865 0.0873 Uiso 1.0 4 calc R
H25 H 0.6187 -0.1256 0.9189 0.0868 Uiso 1.0 4 calc R
H29 H 0.3620 -0.1271 0.7687 0.0932 Uiso 1.0 4 calc R
H30 H 0.2737 -0.2308 0.7748 0.1194 Uiso 1.0 4 calc R
H31 H 0.3983 -0.3160 0.8048 0.1198 Uiso 1.0 4 calc R
H32 H 0.6058 -0.3019 0.8304 0.1283 Uiso 1.0 4 calc R
H33 H 0.6926 -0.2001 0.8308 0.1094 Uiso 1.0 4 calc R
H35 H 0.5548 -0.1348 0.6784 0.0736 Uiso 1.0 4 calc R
H36 H 0.6322 -0.0624 0.6041 0.0755 Uiso 1.0 4 calc R
H40 H 0.5453 0.0585 0.5483 0.0921 Uiso 1.0 4 calc R
H41 H 0.5909 0.0534 0.4467 0.1118 Uiso 1.0 4 calc R
H42 H 0.7935 0.0517 0.4258 0.1138 Uiso 1.0 4 calc R
H43 H 0.9541 0.0551 0.4974 0.1042 Uiso 1.0 4 calc R
H47 H 0.2289 0.0619 0.7073 0.0777 Uiso 0.7500 4 calc R
H47A H 0.2868 0.0730 0.8933 0.0850 Uiso 0.2500 4 calc R
H48 H 0.4526 0.0623 0.6927 0.0757 Uiso 0.7500 4 calc R
H48A H 0.5168 0.0731 0.8991 0.0843 Uiso 0.2500 4 calc R
H49A H 0.4590 0.1128 0.9052 0.0935 Uiso 0.7500 4 calc R
H49B H 0.5051 0.0409 0.9049 0.0935 Uiso 0.7500 4 calc R
H49C H 0.3651 0.0562 0.9127 0.0935 Uiso 0.7500 4 calc R
H49D H 0.4635 0.0597 0.6890 0.0825 Uiso 0.2500 4 calc R
H49E H 0.3368 0.0977 0.6837 0.0825 Uiso 0.2500 4 calc R
H49F H 0.3368 0.0221 0.6877 0.0825 Uiso 0.2500 4 calc R
H50A H 0.1829 0.0454 0.8635 0.1293 Uiso 0.7500 4 calc R
H50B H 0.1058 0.0426 0.8005 0.1293 Uiso 0.7500 4 calc R
H50C H 0.1426 0.1095 0.8298 0.1293 Uiso 0.7500 4 calc R
H50D H 0.1064 0.0828 0.8090 0.1291 Uiso 0.2500 4 calc R
H50E H 0.1310 0.0226 0.7697 0.1291 Uiso 0.2500 4 calc R
H50F H 0.1433 0.0924 0.7442 0.1291 Uiso 0.2500 4 calc R
H51 H 0.1574 0.1201 0.5862 0.1441 Uiso 0.5000 4 calc R
H51A H 0.1324 0.1107 0.5627 0.1403 Uiso 0.5000 4 calc R
H52 H 0.4992 0.3159 0.4288 0.1629 Uiso 0.5000 4 calc R
H52A H 0.5445 0.3299 0.4387 0.1642 Uiso 0.5000 4 calc R

loop_
_atom_site_aniso_label
_atom_site_aniso_U_11
_atom_site_aniso_U_22
_atom_site_aniso_U_33
_atom_site_aniso_U_12
_atom_site_aniso_U_13
_atom_site_aniso_U_23
Co1 0.0482(4) 0.0470(4) 0.0523(4) 0.0026(4) 0.0050(3) -0.0008(4)
Cl1A 0.141(6) 0.115(6) 0.116(8) -0.012(5) 0.048(5) -0.007(5)
Cl1B 0.212(11) 0.159(11) 0.127(9) -0.025(8) 0.054(8) -0.006(7)
Cl2A 0.145(7) 0.299(15) 0.139(6) -0.052(9) 0.018(5) 0.014(10)
Cl2B 0.102(5) 0.261(13) 0.185(7) -0.048(8) 0.006(5) 0.057(10)
Cl3A 0.213(10) 0.150(8) 0.224(13) -0.002(7) 0.077(11) 0.026(9)
Cl3B 0.191(9) 0.085(4) 0.132(6) 0.026(5) 0.073(6) 0.029(4)
Cl4A 0.216(7) 0.132(10) 0.173(10) 0.006(8) 0.045(7) 0.035(7)
Cl4B 0.187(6) 0.156(11) 0.180(11) 0.038(8) 0.055(7) 0.069(9)
Cl5A 0.310(19) 0.167(10) 0.156(6) -0.052(10) 0.107(11) -0.056(6)
Cl5B 0.330(19) 0.120(7) 0.151(5) -0.030(10) 0.084(11) -0.038(5)
Cl6A 0.184(9) 0.213(13) 0.311(16) -0.019(8) 0.018(9) -0.091(8)
Cl6B 0.196(9) 0.249(15) 0.315(16) -0.017(9) 0.066(8) -0.073(9)
O1 0.071(3) 0.100(4) 0.095(4) 0.001(3) 0.018(3) 0.022(3)
O2 0.063(3) 0.085(3) 0.085(3) 0.004(3) 0.006(3) -0.003(3)
O3 0.052(2) 0.0437(19) 0.0432(18) -0.0087(17) 0.0080(15) -0.0066(16)
N1 0.049(3) 0.041(3) 0.056(3) 0.0019(19) 0.001(2) -0.000(2)
N2 0.058(3) 0.054(3) 0.051(3) 0.006(3) 0.004(3) -0.004(2)
N3 0.053(3) 0.054(3) 0.050(3) 0.006(2) 0.007(3) 0.001(2)
N4 0.049(3) 0.043(3) 0.049(3) -0.0001(19) 0.004(2) -0.0019(19)
N5 0.055(3) 0.052(3) 0.055(3) 0.000(3) 0.004(3) 0.002(3)
N6A 0.050(3) 0.055(3) 0.040(4) 0.000(3) 0.003(3) 0.001(4)
N6B 0.050(5) 0.052(5) 0.032(7) -0.000(5) -0.007(5) -0.003(6)
N7A 0.044(3) 0.074(4) 0.089(4) 0.004(3) 0.011(3) -0.001(4)
N7B 0.044(5) 0.075(5) 0.089(6) 0.004(5) 0.012(5) -0.001(5)
C1 0.051(3) 0.048(3) 0.050(4) -0.002(3) -0.002(3) 0.001(3)
C2 0.074(4) 0.054(4) 0.057(4) 0.004(3) -0.001(3) 0.010(3)
C3 0.067(4) 0.049(4) 0.072(4) 0.007(3) -0.004(3) 0.006(3)
C4 0.047(3) 0.048(3) 0.066(4) 0.003(3) 0.002(3) -0.003(3)
C5 0.054(4) 0.053(4) 0.073(4) 0.007(3) 0.007(3) -0.009(3)
C6 0.061(4) 0.061(4) 0.070(4) 0.010(3) -0.000(3) -0.009(3)
C7 0.090(6) 0.077(5) 0.111(6) 0.018(4) 0.019(5) -0.011(5)
C8 0.100(7) 0.119(8) 0.129(8) 0.045(6) 0.010(6) -0.042(7)
C9 0.130(9) 0.069(6) 0.136(8) 0.040(6) -0.023(7) -0.032(6)
C10 0.119(7) 0.054(5) 0.143(8) 0.012(5) -0.038(6) -0.024(5)
C11 0.079(5) 0.062(5) 0.116(6) 0.002(4) -0.012(5) -0.016(4)
C12 0.071(4) 0.055(4) 0.065(4) 0.008(3) 0.004(3) -0.011(3)
C13 0.111(6) 0.070(5) 0.068(5) 0.032(4) -0.007(4) -0.022(4)
C14 0.113(6) 0.077(5) 0.064(4) 0.017(5) -0.004(4) -0.023(4)
C15 0.069(4) 0.066(4) 0.059(4) 0.006(3) 0.003(3) -0.002(3)
C16 0.072(4) 0.064(4) 0.061(4) 0.007(4) 0.005(3) -0.004(3)
C17 0.084(5) 0.079(5) 0.057(4) 0.011(4) -0.004(4) -0.006(4)
C18 0.098(6) 0.132(7) 0.058(5) 0.010(5) -0.005(4) -0.010(5)
C19 0.127(8) 0.155(9) 0.061(5) 0.011(7) -0.001(5) -0.009(5)
C20 0.177(11) 0.115(7) 0.059(5) 0.009(7) -0.011(6) 0.001(5)
C21 0.119(8) 0.124(8) 0.087(7) 0.021(6) -0.031(6) -0.008(6)
C22 0.092(6) 0.088(6) 0.089(6) 0.014(5) -0.012(5) -0.003(4)
C23 0.062(4) 0.067(4) 0.058(4) 0.013(3) 0.006(3) 0.004(3)
C24 0.088(5) 0.078(5) 0.053(4) 0.003(4) 0.009(4) 0.016(4)
C25 0.086(5) 0.067(4) 0.067(4) 0.001(4) 0.018(4) 0.015(4)
C26 0.056(4) 0.056(4) 0.061(4) 0.002(3) 0.012(3) 0.007(3)
C27 0.045(3) 0.056(4) 0.066(4) 0.005(3) 0.006(3) 0.004(3)
C28 0.067(4) 0.047(4) 0.070(4) -0.005(3) 0.015(3) 0.006(3)
C29 0.072(5) 0.072(5) 0.089(5) -0.005(4) 0.009(4) 0.006(4)
C30 0.087(6) 0.113(7) 0.099(6) -0.041(5) 0.010(5) -0.000(5)
C31 0.131(8) 0.065(5) 0.106(7) -0.022(5) 0.022(6) 0.011(5)
C32 0.118(7) 0.059(5) 0.147(8) 0.004(5) 0.027(6) 0.015(5)
C33 0.076(5) 0.069(5) 0.129(7) 0.002(4) 0.016(5) 0.015(5)
C34 0.052(3) 0.042(3) 0.063(4) -0.001(3) 0.006(3) 0.001(3)
C35 0.076(4) 0.044(3) 0.063(4) -0.007(3) 0.004(3) -0.004(3)
C36 0.075(4) 0.057(4) 0.055(4) -0.002(3) 0.000(3) -0.010(3)
C37 0.052(4) 0.043(3) 0.054(4) 0.002(3) 0.001(3) -0.002(3)
C38 0.056(4) 0.048(3) 0.052(3) 0.003(3) 0.002(3) 0.001(3)
C39 0.071(4) 0.048(4) 0.050(3) -0.002(3) 0.000(3) 0.001(3)
C40 0.085(5) 0.068(5) 0.074(5) -0.001(4) -0.004(4) 0.005(4)
C41 0.146(8) 0.069(5) 0.057(5) -0.006(5) -0.022(5) 0.003(4)
C42 0.128(7) 0.098(6) 0.060(5) -0.011(6) 0.019(5) 0.009(4)
C43 0.105(6) 0.082(5) 0.078(5) -0.007(5) 0.028(5) 0.004(4)
C44 0.086(5) 0.049(4) 0.064(4) 0.001(3) 0.018(4) 0.006(3)
C45 0.081(5) 0.053(4) 0.069(4) 0.003(4) 0.018(4) 0.013(3)
C46A 0.055(4) 0.073(4) 0.076(4) 0.005(4) 0.015(3) 0.005(4)
C46B 0.053(4) 0.068(4) 0.077(4) 0.003(4) 0.004(4) 0.004(4)
C47A 0.052(4) 0.065(4) 0.076(4) 0.003(4) -0.000(3) 0.003(4)
C47B 0.059(5) 0.079(5) 0.077(5) 0.005(5) 0.018(4) 0.006(5)
C48A 0.051(4) 0.065(4) 0.072(4) 0.002(4) 0.000(3) 0.004(4)
C48B 0.059(5) 0.079(5) 0.075(5) 0.006(5) 0.016(5) 0.006(5)
C49A 0.063(4) 0.095(5) 0.080(5) 0.006(4) 0.022(4) 0.005(5)
C49B 0.053(6) 0.069(6) 0.082(7) 0.003(6) -0.002(6) 0.003(6)
C50A 0.061(6) 0.141(9) 0.128(10) 0.010(6) 0.041(7) 0.018(9)
C50B 0.064(9) 0.138(12) 0.127(13) 0.003(10) 0.040(11) 0.026(13)
C51A 0.117(7) 0.136(7) 0.108(8) -0.002(6) 0.018(6) 0.025(6)
C51B 0.116(7) 0.135(7) 0.102(8) -0.002(6) 0.023(6) 0.024(6)
C52A 0.170(11) 0.111(8) 0.134(9) -0.005(8) 0.052(8) 0.008(7)
C52B 0.170(11) 0.113(8) 0.135(9) -0.004(8) 0.051(8) 0.006(7)

loop_
_atom_type_symbol
_atom_type_description
_atom_type_scat_dispersion_real
_atom_type_scat_dispersion_imag
_atom_type_scat_source
C C 0.0033 0.0016
;
International Tables for Crystallography
(1992, Vol. C, Tables 4.2.6.8 and 6.1.1.4)
;
H H 0.0000 0.0000
;
International Tables for Crystallography
(1992, Vol. C, Table 6.1.1.4)
;
N N 0.0061 0.0033
;
International Tables for Crystallography
(1992, Vol. C, Tables 4.2.6.8 and 6.1.1.4)
;
O O 0.0106 0.0060
;
International Tables for Crystallography
(1992, Vol. C, Tables 4.2.6.8 and 6.1.1.4)
;
Cl Cl 0.1484 0.1585
;
International Tables for Crystallography
(1992, Vol. C, Tables 4.2.6.8 and 6.1.1.4)
;
Co Co 0.3494 0.9721
;
International Tables for Crystallography
(1992, Vol. C, Tables 4.2.6.8 and 6.1.1.4)
;

loop_
_geom_angle_atom_site_label_1
_geom_angle_atom_site_label_2
_geom_angle_atom_site_label_3
_geom_angle
_geom_angle_publ_flag
O3 Co1 N1 90.64(15) yes
O3 Co1 N2 89.20(16) yes
O3 Co1 N3 89.88(16) yes
O3 Co1 N4 91.70(15) yes
O3 Co1 N6A 175.52(15) yes
O3 Co1 N6B 168.6(4) yes
N1 Co1 N2 89.91(18) yes
N1 Co1 N3 179.46(18) yes
N1 Co1 N4 90.23(17) yes
N1 Co1 N6A 86.1(2) yes
N1 Co1 N6B 96.9(5) yes
N2 Co1 N3 90.23(18) yes
N2 Co1 N4 179.09(19) yes
N2 Co1 N6A 93.8(2) yes
N2 Co1 N6B 82.3(5) yes
N3 Co1 N4 89.63(18) yes
N3 Co1 N6A 93.4(2) yes
N3 Co1 N6B 82.6(5) yes
N4 Co1 N6A 85.3(2) yes
N4 Co1 N6B 96.8(5) yes
Co1 N1 C1 127.1(4) yes
Co1 N1 C4 125.2(4) yes
C1 N1 C4 106.4(4) yes
Co1 N2 C12 125.4(4) yes
Co1 N2 C15 127.8(4) yes
C12 N2 C15 106.5(5) yes
Co1 N3 C23 127.2(4) yes
Co1 N3 C26 125.2(4) yes
C23 N3 C26 106.8(5) yes
Co1 N4 C34 124.9(4) yes
Co1 N4 C37 127.6(4) yes
C34 N4 C37 106.5(4) yes
C38 N5 C45 113.9(5) yes
Co1 N6A C46A 130.3(3) yes
Co1 N6A C48A 119.4(4) yes
C46A N6A C48A 110.2(4) yes
Co1 N6B C46B 127.9(9) yes
Co1 N6B C48B 121.0(9) yes
C46B N6B C48B 111.1(11) yes
C46A N7A C47A 109.9(4) yes
C46A N7A C50A 124.9(5) yes
C47A N7A C50A 125.3(4) yes
C46B N7B C47B 110.0(10) yes
C46B N7B C50B 124.8(11) yes
C47B N7B C50B 125.3(12) yes
N1 C1 C2 110.7(5) yes
N1 C1 C38 121.2(5) yes
C2 C1 C38 128.1(5) yes
C1 C2 C3 106.6(5) yes
C2 C3 C4 107.3(5) yes
N1 C4 C3 108.9(5) yes
N1 C4 C5 122.7(5) yes
C3 C4 C5 127.9(5) yes
C4 C5 C6 120.2(5) yes
C4 C5 C12 123.7(5) yes
C6 C5 C12 115.9(6) yes
C5 C6 C7 119.9(6) yes
C5 C6 C11 122.9(6) yes
C7 C6 C11 117.1(6) yes
C6 C7 C8 119.9(7) yes
C7 C8 C9 120.6(9) yes
C8 C9 C10 119.6(9) yes
C9 C10 C11 119.9(8) yes
C6 C11 C10 122.9(8) yes
N2 C12 C5 124.5(6) yes
N2 C12 C13 107.8(5) yes
C5 C12 C13 126.9(6) yes
C12 C13 C14 108.1(6) yes
C13 C14 C15 107.1(6) yes
N2 C15 C14 110.5(6) yes
N2 C15 C16 121.5(5) yes
C14 C15 C16 127.9(6) yes
O2 C16 C15 109.1(5) yes
O2 C16 C17 106.9(5) yes
O2 C16 C23 110.0(5) yes
C15 C16 C17 108.5(5) yes
C15 C16 C23 110.4(5) yes
C17 C16 C23 111.9(5) yes
C16 C17 C18 120.1(6) yes
C16 C17 C22 120.4(7) yes
C18 C17 C22 119.4(7) yes
C17 C18 C19 121.4(8) yes
C18 C19 C20 118.2(9) yes
C19 C20 C21 122.0(8) yes
C20 C21 C22 118.3(9) yes
C17 C22 C21 120.6(8) yes
N3 C23 C16 121.6(5) yes
N3 C23 C24 110.8(5) yes
C16 C23 C24 127.6(6) yes
C23 C24 C25 107.0(6) yes
C24 C25 C26 107.1(6) yes
N3 C26 C25 108.4(5) yes
N3 C26 C27 123.4(5) yes
C25 C26 C27 127.8(6) yes
C26 C27 C28 118.2(5) yes
C26 C27 C34 124.1(5) yes
C28 C27 C34 117.6(5) yes
C27 C28 C29 120.2(5) yes
C27 C28 C33 121.1(6) yes
C29 C28 C33 118.6(6) yes
C28 C29 C30 119.8(6) yes
C29 C30 C31 119.5(8) yes
C30 C31 C32 120.9(8) yes
C31 C32 C33 120.4(8) yes
C28 C33 C32 120.8(7) yes
N4 C34 C27 123.8(5) yes
N4 C34 C35 108.5(5) yes
C27 C34 C35 127.3(5) yes
C34 C35 C36 107.0(5) yes
C35 C36 C37 107.4(5) yes
N4 C37 C36 110.6(5) yes
N4 C37 C38 121.5(5) yes
C36 C37 C38 127.9(5) yes
N5 C38 C1 110.4(4) yes
N5 C38 C37 108.6(4) yes
N5 C38 C39 101.3(5) yes
C1 C38 C37 110.0(5) yes
C1 C38 C39 112.5(5) yes
C37 C38 C39 113.7(5) yes
C38 C39 C40 128.7(6) yes
C38 C39 C44 110.0(5) yes
C40 C39 C44 121.3(6) yes
C39 C40 C41 116.3(7) yes
C40 C41 C42 119.8(7) yes
C41 C42 C43 123.0(8) yes
C42 C43 C44 118.5(8) yes
C39 C44 C43 121.1(6) yes
C39 C44 C45 108.5(6) yes
C43 C44 C45 130.4(7) yes
O1 C45 N5 125.8(6) yes
O1 C45 C44 128.0(6) yes
N5 C45 C44 106.2(6) yes
N6A C46A N7A 105.6(4) yes
N6A C46A C49A 128.0(4) yes
N7A C46A C49A 126.4(4) yes
N6B C46B N7B 104.7(10) yes
N6B C46B C49B 127.9(12) yes
N7B C46B C49B 127.4(11) yes
N7A C47A C48A 107.2(4) yes
N7B C47B C48B 107.4(11) yes
N6A C48A C47A 107.1(4) yes
N6B C48B C47B 106.8(10) yes
Cl1A C51A Cl2A 103.8(11) yes
Cl1A C51A Cl3A 101.5(13) yes
Cl2A C51A Cl3A 108.5(12) yes
Cl1B C51B Cl2B 110.4(13) yes
Cl1B C51B Cl3B 112.9(13) yes
Cl2B C51B Cl3B 109.9(11) yes
Cl4A C52A Cl5A 100.8(14) yes
Cl4A C52A Cl6A 109.9(15) yes
Cl5A C52A Cl6A 104.3(15) yes
Cl4B C52B Cl5B 110.0(15) yes
Cl4B C52B Cl6B 109.3(16) yes
Cl5B C52B Cl6B 115.3(16) yes
C16 O2 H2A 109.479 no
Co1 O3 H3A 109.467 no
C38 N5 H5 123.026 no
C45 N5 H5 123.026 no
C1 C2 H2 126.698 no
C3 C2 H2 126.702 no
C2 C3 H3 126.346 no
C4 C3 H3 126.351 no
C6 C7 H7 120.033 no
C8 C7 H7 120.029 no
C7 C8 H8 119.707 no
C9 C8 H8 119.721 no
C8 C9 H9 120.190 no
C10 C9 H9 120.195 no
C9 C10 H10 120.045 no
C11 C10 H10 120.053 no
C6 C11 H11 118.566 no
C10 C11 H11 118.564 no
C12 C13 H13 125.953 no
C14 C13 H13 125.987 no
C13 C14 H14 126.450 no
C15 C14 H14 126.467 no
C17 C18 H18 119.294 no
C19 C18 H18 119.266 no
C18 C19 H19 120.897 no
C20 C19 H19 120.887 no
C19 C20 H20 118.986 no
C21 C20 H20 118.985 no
C20 C21 H21 120.868 no
C22 C21 H21 120.873 no
C17 C22 H22 119.687 no
C21 C22 H22 119.711 no
C23 C24 H24 126.507 no
C25 C24 H24 126.511 no
C24 C25 H25 126.431 no
C26 C25 H25 126.455 no
C28 C29 H29 120.107 no
C30 C29 H29 120.133 no
C29 C30 H30 120.254 no
C31 C30 H30 120.258 no
C30 C31 H31 119.559 no
C32 C31 H31 119.558 no
C31 C32 H32 119.790 no
C33 C32 H32 119.803 no
C28 C33 H33 119.621 no
C32 C33 H33 119.606 no
C34 C35 H35 126.516 no
C36 C35 H35 126.493 no
C35 C36 H36 126.324 no
C37 C36 H36 126.308 no
C39 C40 H40 121.834 no
C41 C40 H40 121.833 no
C40 C41 H41 120.123 no
C42 C41 H41 120.122 no
C41 C42 H42 118.504 no
C43 C42 H42 118.511 no
C42 C43 H43 120.732 no
C44 C43 H43 120.738 no
N7A C47A H47 126.406 no
C48A C47A H47 126.409 no
N7B C47B H47A 126.316 no
C48B C47B H47A 126.310 no
N6A C48A H48 126.443 no
C47A C48A H48 126.446 no
N6B C48B H48A 126.593 no
C47B C48B H48A 126.604 no
C46A C49A H49A 109.474 no
C46A C49A H49B 109.475 no
C46A C49A H49C 109.467 no
H49A C49A H49B 109.476 no
H49A C49A H49C 109.464 no
H49B C49A H49C 109.472 no
C46B C49B H49D 109.462 no
C46B C49B H49E 109.464 no
C46B C49B H49F 109.476 no
H49D C49B H49E 109.468 no
H49D C49B H49F 109.492 no
H49E C49B H49F 109.465 no
N7A C50A H50A 109.471 no
N7A C50A H50B 109.472 no
N7A C50A H50C 109.476 no
H50A C50A H50B 109.471 no
H50A C50A H50C 109.469 no
H50B C50A H50C 109.468 no
N7B C50B H50D 109.463 no
N7B C50B H50E 109.476 no
N7B C50B H50F 109.472 no
H50D C50B H50E 109.468 no
H50D C50B H50F 109.472 no
H50E C50B H50F 109.476 no
Cl1A C51A H51 113.949 no
Cl2A C51A H51 113.951 no
Cl3A C51A H51 113.950 no
Cl1B C51B H51A 107.830 no
Cl2B C51B H51A 107.831 no
Cl3B C51B H51A 107.832 no
Cl4A C52A H52 113.580 no
Cl5A C52A H52 113.590 no
Cl6A C52A H52 113.591 no
Cl4B C52B H52A 107.332 no
Cl5B C52B H52A 107.326 no
Cl6B C52B H52A 107.333 no

loop_
_geom_bond_atom_site_label_1
_geom_bond_atom_site_label_2
_geom_bond_distance
_geom_bond_publ_flag
Co1 O3 2.007(3) yes
Co1 N1 1.944(4) yes
Co1 N2 1.911(5) yes
Co1 N3 1.934(5) yes
Co1 N4 1.934(4) yes
Co1 N6A 2.030(4) yes
Co1 N6B 2.034(11) yes
Cl1A C51A 1.77(3) yes
Cl1B C51B 1.77(3) yes
Cl2A C51A 1.766(19) yes
Cl2B C51B 1.766(17) yes
Cl3A C51A 1.77(3) yes
Cl3B C51B 1.77(2) yes
Cl4A C52A 1.77(3) yes
Cl4B C52B 1.77(3) yes
Cl5A C52A 1.77(3) yes
Cl5B C52B 1.77(3) yes
Cl6A C52A 1.77(3) yes
Cl6B C52B 1.77(3) yes
O1 C45 1.227(9) yes
O2 C16 1.445(8) yes
N1 C1 1.346(7) yes
N1 C4 1.394(7) yes
N2 C12 1.395(7) yes
N2 C15 1.350(7) yes
N3 C23 1.337(7) yes
N3 C26 1.400(7) yes
N4 C34 1.394(7) yes
N4 C37 1.334(7) yes
N5 C38 1.472(7) yes
N5 C45 1.353(8) yes
N6A C46A 1.348(6) yes
N6A C48A 1.343(6) yes
N6B C46B 1.348(14) yes
N6B C48B 1.342(17) yes
N7A C46A 1.354(5) yes
N7A C47A 1.346(6) yes
N7A C50A 1.495(7) yes
N7B C46B 1.366(16) yes
N7B C47B 1.347(15) yes
N7B C50B 1.494(15) yes
C1 C2 1.402(8) yes
C1 C38 1.503(8) yes
C2 C3 1.377(9) yes
C3 C4 1.399(8) yes
C4 C5 1.397(9) yes
C5 C6 1.475(8) yes
C5 C12 1.386(8) yes
C6 C7 1.360(10) yes
C6 C11 1.363(10) yes
C7 C8 1.415(13) yes
C8 C9 1.349(14) yes
C9 C10 1.335(15) yes
C10 C11 1.375(10) yes
C12 C13 1.413(9) yes
C13 C14 1.351(10) yes
C14 C15 1.398(9) yes
C15 C16 1.506(9) yes
C16 C17 1.530(9) yes
C16 C23 1.509(9) yes
C17 C18 1.381(11) yes
C17 C22 1.358(10) yes
C18 C19 1.374(10) yes
C19 C20 1.375(15) yes
C20 C21 1.368(16) yes
C21 C22 1.405(12) yes
C23 C24 1.414(9) yes
C24 C25 1.366(9) yes
C25 C26 1.422(9) yes
C26 C27 1.382(8) yes
C27 C28 1.487(8) yes
C27 C34 1.392(8) yes
C28 C29 1.375(9) yes
C28 C33 1.371(9) yes
C29 C30 1.421(11) yes
C30 C31 1.347(12) yes
C31 C32 1.345(14) yes
C32 C33 1.384(11) yes
C34 C35 1.412(8) yes
C35 C36 1.354(8) yes
C36 C37 1.404(8) yes
C37 C38 1.506(8) yes
C38 C39 1.514(8) yes
C39 C40 1.371(9) yes
C39 C44 1.377(9) yes
C40 C41 1.439(10) yes
C41 C42 1.369(14) yes
C42 C43 1.318(11) yes
C43 C44 1.386(10) yes
C44 C45 1.494(9) yes
C46A C49A 1.528(6) yes
C46B C49B 1.528(14) yes
C47A C48A 1.359(7) yes
C47B C48B 1.360(19) yes
O2 H2A 0.820 no
O3 H3A 0.820 no
N5 H5 0.860 no
C2 H2 0.930 no
C3 H3 0.930 no
C7 H7 0.930 no
C8 H8 0.930 no
C9 H9 0.930 no
C10 H10 0.930 no
C11 H11 0.930 no
C13 H13 0.930 no
C14 H14 0.930 no
C18 H18 0.930 no
C19 H19 0.930 no
C20 H20 0.930 no
C21 H21 0.930 no
C22 H22 0.930 no
C24 H24 0.930 no
C25 H25 0.930 no
C29 H29 0.930 no
C30 H30 0.930 no
C31 H31 0.930 no
C32 H32 0.930 no
C33 H33 0.930 no
C35 H35 0.930 no
C36 H36 0.930 no
C40 H40 0.930 no
C41 H41 0.930 no
C42 H42 0.930 no
C43 H43 0.930 no
C47A H47 0.930 no
C47B H47A 0.930 no
C48A H48 0.930 no
C48B H48A 0.930 no
C49A H49A 0.960 no
C49A H49B 0.960 no
C49A H49C 0.960 no
C49B H49D 0.960 no
C49B H49E 0.960 no
C49B H49F 0.960 no
C50A H50A 0.960 no
C50A H50B 0.960 no
C50A H50C 0.960 no
C50B H50D 0.960 no
C50B H50E 0.960 no
C50B H50F 0.960 no
C51A H51 0.980 no
C51B H51A 0.980 no
C52A H52 0.980 no
C52B H52A 0.980 no

loop_
_geom_contact_atom_site_label_1
_geom_contact_atom_site_label_2
_geom_contact_distance
_geom_contact_publ_flag
_geom_contact_site_symmetry_2
Co1 C5 3.333(6) no .
Co1 C16 3.322(6) no .
Co1 C27 3.331(6) no .
Co1 C38 3.328(6) no .
Co1 C49B 3.558(15) no .
O1 C38 3.550(7) no .
O1 C39 3.520(8) no .
O1 C43 3.148(9) no .
O2 O3 2.704(5) no .
O2 N2 3.111(6) no .
O2 N3 3.086(6) no .
O2 C14 3.428(9) no .
O2 C22 2.644(9) no .
O2 C24 3.479(8) no .
O3 N5 2.788(6) no .
O3 C1 3.434(6) no .
O3 C15 3.300(7) no .
O3 C16 3.259(7) no .
O3 C23 3.350(7) no .
O3 C37 3.433(6) no .
O3 C38 3.377(6) no .
N1 N5 3.085(6) no .
N1 C12 2.920(8) no .
N1 C37 2.930(7) no .
N1 C46B 3.403(12) no .
N1 C48A 2.905(7) no .
N1 C49B 3.291(19) no .
N2 C4 2.954(7) no .
N2 C23 2.913(8) no .
N2 C46A 3.330(6) no .
N2 C48B 2.804(16) no .
N2 C49A 3.256(8) no .
N3 C15 2.934(8) no .
N3 C34 2.934(7) no .
N3 C46A 3.335(6) no .
N3 C48B 2.854(16) no .
N3 C49A 3.254(8) no .
N4 N5 3.069(6) no .
N4 C1 2.925(7) no .
N4 C26 2.942(7) no .
N4 C46B 3.391(12) no .
N4 C48A 2.889(7) no .
N4 C49B 3.253(19) no .
N5 C2 3.509(7) no .
N5 C36 3.473(7) no .
N6A C4 3.184(8) no .
N6A C5 3.435(8) no .
N6A C12 3.341(8) no .
N6A C26 3.312(8) no .
N6A C27 3.387(8) no .
N6A C34 3.150(8) no .
N6A C37 3.590(7) no .
N6B C4 3.390(18) no .
N6B C5 3.43(2) no .
N6B C12 3.124(19) no .
N6B C15 3.519(14) no .
N6B C23 3.487(13) no .
N6B C26 3.116(19) no .
N6B C27 3.41(2) no .
N6B C34 3.379(18) no .
C1 C5 3.527(8) no .
C1 C40 3.223(8) no .
C1 C44 3.449(9) no .
C1 C45 3.430(9) no .
C1 C48A 3.346(8) no .
C1 C49B 3.481(19) no .
C2 C5 3.592(9) no .
C2 C39 2.964(8) no .
C2 C40 3.273(9) no .
C3 C6 3.004(9) no .
C3 C11 3.255(9) no .
C4 C7 3.528(10) no .
C4 C11 3.173(9) no .
C4 C48A 3.298(8) no .
C5 C14 3.573(9) no .
C5 C15 3.530(8) no .
C6 C9 2.780(11) no .
C6 C13 2.897(9) no .
C7 C10 2.729(11) no .
C7 C12 3.049(10) no .
C7 C13 3.193(10) no .
C8 C11 2.687(12) no .
C11 C12 3.442(9) no .
C12 C48B 3.26(2) no .
C14 C17 2.889(10) no .
C14 C18 3.078(10) no .
C15 C18 3.008(9) no .
C15 C22 3.489(9) no .
C15 C48B 3.263(16) no .
C15 C49A 3.463(9) no .
C17 C20 2.744(10) no .
C17 C24 2.973(9) no .
C18 C21 2.751(12) no .
C18 C23 3.096(10) no .
C18 C24 3.216(10) no .
C19 C22 2.764(13) no .
C22 C23 3.572(9) no .
C23 C27 3.518(8) no .
C23 C48B 3.243(15) no .
C23 C49A 3.400(9) no .
C24 C27 3.584(8) no .
C25 C28 2.969(8) no .
C25 C33 3.212(10) no .
C26 C29 3.466(9) no .
C26 C33 3.146(9) no .
C26 C46A 3.590(7) no .
C26 C48B 3.30(2) no .
C26 C49A 3.598(10) no .
C27 C36 3.573(8) no .
C27 C37 3.520(8) no .
C28 C31 2.767(10) no .
C28 C35 2.949(9) no .
C29 C32 2.738(11) no .
C29 C34 3.162(9) no .
C29 C35 3.356(9) no .
C30 C33 2.737(11) no .
C33 C34 3.446(9) no .
C34 C48A 3.285(8) no .
C34 C49B 3.57(2) no .
C36 C39 2.993(8) no .
C36 C40 3.322(9) no .
C37 C40 3.251(8) no .
C37 C44 3.436(9) no .
C37 C45 3.395(9) no .
C37 C48A 3.344(8) no .
C37 C49B 3.463(19) no .
C39 C42 2.727(10) no .
C40 C43 2.805(11) no .
C41 C44 2.727(10) no .
C49A C50A 3.116(8) no .
C49B C50B 3.15(2) no .
Cl1A C43 3.584(19) no 1_455
Cl1B C14 3.55(3) no 4_454
Cl1B C31 3.54(3) no 2_556
Cl2A C3 3.483(14) no .
Cl2B C2 3.362(13) no .
Cl2B C3 3.473(13) no .
Cl2B C49B 3.38(2) no .
Cl3B C13 3.596(15) no 4_454
Cl3B C36 3.593(18) no 3_656
Cl4A C41 3.519(19) no .
Cl4B C14 3.53(3) no 4_454
Cl5A C30 3.39(2) no 3_656
O1 C9 3.457(10) no 2_646
O1 C47A 3.422(6) no 1_655
O1 C50B 3.496(18) no 1_655
O1 C51A 2.940(17) no 1_655
O1 C51B 3.032(18) no 1_655
O2 C50A 3.387(8) no 1_655
O2 C52A 3.36(2) no 4_555
O2 C52B 3.32(3) no 4_555
O3 C50A 3.344(6) no 1_655
O3 C50B 3.231(11) no 1_655
C2 Cl2B 3.362(13) no .
C3 Cl2A 3.483(14) no .
C3 Cl2B 3.473(13) no .
C9 O1 3.457(10) no 2_656
C13 Cl3B 3.596(15) no 4_555
C14 Cl1B 3.55(3) no 4_555
C14 Cl4B 3.53(3) no 4_555
C30 Cl5A 3.39(2) no 3_656
C31 Cl1B 3.54(3) no 2_546
C36 Cl3B 3.593(18) no 3_656
C41 Cl4A 3.519(19) no .
C43 Cl1A 3.584(19) no 1_655
C47A O1 3.422(6) no 1_455
C49B Cl2B 3.38(2) no .
C50A O2 3.387(8) no 1_455
C50A O3 3.344(6) no 1_455
C50B O1 3.496(18) no 1_455
C50B O3 3.231(11) no 1_455
C51A O1 2.940(17) no 1_455
C51B O1 3.032(18) no 1_455
C52A O2 3.36(2) no 4_454
C52B O2 3.32(3) no 4_454
Co1 H2A 3.0958 no .
Co1 H5 3.2208 no .
Co1 H48 3.0676 no .
Co1 H48A 3.1086 no .
Co1 H49B 3.3425 no .
Co1 H49D 3.0454 no .
O1 H5 2.5555 no .
O1 H43 3.0065 no .
O2 H3A 2.7902 no .
O2 H22 2.2539 no .
O3 H2A 1.9083 no .
O3 H5 2.0230 no .
N1 H2 3.1528 no .
N1 H3 3.1687 no .
N1 H3A 2.7499 no .
N1 H5 3.0090 no .
N1 H48 2.6523 no .
N1 H49D 2.6104 no .
N1 H49E 3.5275 no .
N2 H2A 2.8327 no .
N2 H3A 2.6882 no .
N2 H13 3.1650 no .
N2 H14 3.1504 no .
N2 H48A 2.5781 no .
N2 H49A 2.8986 no .
N2 H49B 3.1103 no .
N3 H2A 2.8915 no .
N3 H3A 3.4100 no .
N3 H24 3.1544 no .
N3 H25 3.1849 no .
N3 H48A 2.6386 no .
N3 H49B 2.5194 no .
N4 H3A 3.4548 no .
N4 H5 2.9982 no .
N4 H35 3.1753 no .
N4 H36 3.1415 no .
N4 H48 2.6398 no .
N4 H49D 2.5437 no .
N4 H49F 3.5260 no .
N5 H3A 2.8944 no .
N6A H47 3.0740 no .
N6A H49A 2.9533 no .
N6A H49B 2.7724 no .
N6A H49C 3.3086 no .
N6B H47A 3.0693 no .
N6B H49D 2.6808 no .
N6B H49E 3.1740 no .
N6B H49F 3.1748 no .
N7A H48 3.0776 no .
N7A H49A 3.0729 no .
N7A H49B 3.2417 no .
N7A H49C 2.6770 no .
N7B H48A 3.0811 no .
N7B H49D 3.3361 no .
N7B H49E 2.8611 no .
N7B H49F 2.8600 no .
C1 H3 3.1305 no .
C1 H3A 3.4006 no .
C1 H5 2.7469 no .
C1 H40 3.1854 no .
C1 H48 2.7225 no .
C1 H49D 2.6238 no .
C2 H40 3.1685 no .
C2 H48 3.3149 no .
C2 H49D 3.2485 no .
C3 H11 2.9911 no .
C3 H48 3.5414 no .
C3 H49D 3.5344 no .
C4 H2 3.1376 no .
C4 H11 3.0347 no .
C4 H48 3.1964 no .
C4 H49D 3.2086 no .
C4 H49E 3.5147 no .
C5 H3 2.8340 no .
C5 H7 2.6061 no .
C5 H11 2.6438 no .
C5 H13 2.8187 no .
C6 H3 2.8465 no .
C6 H8 3.2360 no .
C6 H10 3.2343 no .
C6 H13 2.7141 no .
C7 H9 3.2435 no .
C7 H11 3.1627 no .
C7 H13 2.8048 no .
C8 H10 3.1619 no .
C8 H13 3.5873 no .
C9 H7 3.2331 no .
C9 H11 3.1733 no .
C10 H8 3.1576 no .
C11 H3 2.8614 no .
C11 H7 3.1718 no .
C11 H9 3.1893 no .
C11 H13 3.4043 no .
C12 H3A 3.5565 no .
C12 H7 2.9604 no .
C12 H14 3.1391 no .
C12 H48A 3.1857 no .
C12 H49A 3.0285 no .
C13 H7 3.1409 no .
C13 H48A 3.5596 no .
C13 H49A 3.2145 no .
C14 H18 3.0055 no .
C14 H48A 3.2895 no .
C14 H49A 3.2153 no .
C15 H2A 2.4948 no .
C15 H3A 3.2370 no .
C15 H13 3.1128 no .
C15 H18 2.8808 no .
C15 H48A 2.6499 no .
C15 H49A 3.0080 no .
C15 H49B 3.1222 no .
C16 H3A 3.4327 no .
C16 H14 2.9105 no .
C16 H18 2.6554 no .
C16 H22 2.6431 no .
C16 H24 2.9237 no .
C16 H48A 3.1131 no .
C16 H49B 3.2921 no .
C17 H2A 3.1072 no .
C17 H14 2.6895 no .
C17 H19 3.2428 no .
C17 H21 3.2391 no .
C17 H24 2.7789 no .
C18 H14 2.7348 no .
C18 H20 3.1972 no .
C18 H22 3.2054 no .
C18 H24 2.8713 no .
C18 H48A 3.5265 no .
C19 H14 3.4313 no .
C19 H21 3.2382 no .
C20 H18 3.1994 no .
C20 H22 3.2202 no .
C21 H19 3.2373 no .
C22 H2A 3.4568 no .
C22 H14 3.3660 no .
C22 H18 3.1996 no .
C22 H20 3.2211 no .
C22 H24 3.5561 no .
C23 H2A 2.5984 no .
C23 H18 2.9190 no .
C23 H25 3.1380 no .
C23 H48A 2.6428 no .
C23 H49B 2.5265 no .
C24 H18 3.0396 no .
C24 H48A 3.2517 no .
C24 H49B 2.8589 no .
C25 H33 3.0189 no .
C25 H48A 3.5666 no .
C25 H49B 3.0278 no .
C26 H24 3.1460 no .
C26 H29 3.5994 no .
C26 H33 3.0475 no .
C26 H48A 3.2409 no .
C26 H49B 2.8375 no .
C27 H25 2.8456 no .
C27 H29 2.6346 no .
C27 H33 2.6410 no .
C27 H35 2.8354 no .
C28 H25 2.8065 no .
C28 H30 3.2559 no .
C28 H32 3.2296 no .
C28 H35 2.7780 no .
C29 H31 3.2344 no .
C29 H33 3.2029 no .
C29 H35 2.9881 no .
C30 H32 3.1776 no .
C31 H29 3.2272 no .
C31 H33 3.2008 no .
C32 H30 3.1801 no .
C33 H25 2.8021 no .
C33 H29 3.2054 no .
C33 H31 3.2063 no .
C33 H35 3.4695 no .
C34 H29 3.0882 no .
C34 H33 3.5691 no .
C34 H36 3.1275 no .
C34 H48 3.1905 no .
C34 H49D 3.1182 no .
C34 H49F 3.4929 no .
C35 H29 3.3079 no .
C35 H48 3.5619 no .
C35 H49D 3.4597 no .
C36 H40 3.2457 no .
C36 H48 3.3280 no .
C36 H49D 3.1867 no .
C37 H5 2.7255 no .
C37 H35 3.1261 no .
C37 H40 3.2263 no .
C37 H48 2.7261 no .
C37 H49D 2.5795 no .
C38 H2 2.9186 no .
C38 H3A 3.5678 no .
C38 H36 2.9130 no .
C38 H40 2.8344 no .
C38 H48 3.2269 no .
C38 H49D 3.0820 no .
C39 H2 2.7733 no .
C39 H5 3.1416 no .
C39 H36 2.7978 no .
C39 H41 3.2326 no .
C39 H43 3.2451 no .
C40 H2 2.8388 no .
C40 H36 2.8929 no .
C40 H42 3.2646 no .
C41 H43 3.2003 no .
C42 H40 3.2746 no .
C43 H41 3.1892 no .
C44 H5 3.1080 no .
C44 H36 3.5736 no .
C44 H40 3.2414 no .
C44 H42 3.1649 no .
C45 H43 2.8492 no .
C46A H47 3.1062 no .
C46A H48 3.1038 no .
C46A H50A 2.6474 no .
C46A H50B 3.2389 no .
C46A H50C 2.9598 no .
C46B H47A 3.1179 no .
C46B H48A 3.1135 no .
C46B H50D 3.2737 no .
C46B H50E 2.9040 no .
C46B H50F 2.6942 no .
C47A H50A 3.2360 no .
C47A H50B 2.6504 no .
C47A H50C 2.9556 no .
C47B H50D 2.6211 no .
C47B H50E 3.0180 no .
C47B H50F 3.2031 no .
C49A H18 3.2886 no .
C49A H50A 2.7847 no .
C49A H50C 3.4322 no .
C49B H50E 3.3350 no .
C49B H50F 2.9026 no .
C50A H47 2.8008 no .
C50A H49A 3.5707 no .
C50A H49C 2.7402 no .
C50B H47A 2.8003 no .
C50B H49E 3.1256 no .
C50B H49F 3.1233 no .
H2 H3 2.4841 no .
H2 H40 2.8233 no .
H2A H3A 1.9961 no .
H2A H22 3.0394 no .
H3 H11 2.6819 no .
H3A H5 2.1323 no .
H7 H8 2.3411 no .
H7 H13 2.8927 no .
H7 H49A 3.5977 no .
H8 H9 2.2778 no .
H9 H10 2.2683 no .
H10 H11 2.2852 no .
H13 H14 2.4496 no .
H14 H18 2.8563 no .
H18 H19 2.3057 no .
H18 H24 2.8561 no .
H18 H48A 2.7476 no .
H18 H49A 3.0179 no .
H18 H49B 2.8044 no .
H18 H49C 3.5688 no .
H19 H20 2.3037 no .
H20 H21 2.2961 no .
H21 H22 2.3432 no .
H24 H25 2.4710 no .
H24 H49B 3.4104 no .
H25 H33 2.7008 no .
H29 H30 2.3567 no .
H29 H35 3.0626 no .
H29 H49F 3.5851 no .
H30 H31 2.2744 no .
H31 H32 2.2661 no .
H32 H33 2.3059 no .
H35 H36 2.4585 no .
H36 H40 2.9106 no .
H40 H41 2.3960 no .
H40 H48 3.5068 no .
H40 H49D 3.3820 no .
H41 H42 2.2801 no .
H42 H43 2.2376 no .
H47 H48 2.4638 no .
H47 H50B 2.6332 no .
H47 H50C 3.1649 no .
H47A H48A 2.4648 no .
H47A H50D 2.5784 no .
H47A H50E 3.2680 no .
H47A H50F 3.5719 no .
H49A H50A 3.3276 no .
H49B H50A 3.4959 no .
H49C H50A 2.1609 no .
H49C H50B 3.5742 no .
H49C H50C 3.0822 no .
H49E H50E 3.4642 no .
H49E H50F 2.6097 no .
H49F H50E 3.0323 no .
H49F H50F 2.9391 no .
Cl1A H13 3.1148 no 4_454
Cl1A H14 3.2554 no 4_454
Cl1A H43 3.2635 no 1_455
Cl1B H13 3.2201 no 4_454
Cl1B H14 3.0312 no 4_454
Cl1B H31 3.5229 no 2_556
Cl2A H2 3.5674 no .
Cl2A H3 3.1987 no .
Cl2A H14 3.1159 no 4_454
Cl2A H30 3.5613 no 2_556
Cl2A H31 3.4416 no 2_556
Cl2B H2 3.2801 no .
Cl2B H3 3.4542 no .
Cl2B H40 3.4089 no .
Cl2B H49D 3.4244 no .
Cl2B H49E 2.5980 no .
Cl3A H13 3.0964 no 4_454
Cl3A H36 3.0189 no 3_656
Cl3A H43 3.1781 no 1_455
Cl3B H13 2.8215 no 4_454
Cl3B H36 2.8554 no 3_656
Cl3B H43 3.0413 no 1_455
Cl4A H2 3.2191 no .
Cl4A H14 3.5428 no 4_454
Cl4A H35 3.4363 no 3_656
Cl4A H41 3.3145 no .
Cl4B H2 3.0451 no .
Cl4B H14 3.1627 no 4_454
Cl5A H7 3.2846 no 4_554
Cl5A H8 3.5438 no 4_554
Cl5A H30 3.4775 no 3_656
Cl5A H35 3.0995 no 3_656
Cl5A H50C 2.8681 no 4_554
Cl5B H2A 3.3979 no 4_454
Cl5B H3A 3.1752 no 4_454
Cl5B H35 3.0331 no 3_656
Cl5B H50D 3.3131 no 4_554
Cl6A H22 3.3970 no 4_454
Cl6A H24 3.3032 no 2_656
Cl6A H25 3.3365 no 2_656
Cl6A H50C 3.5789 no 4_554
Cl6B H7 3.4046 no 4_554
Cl6B H47A 3.2264 no 4_554
O1 H9 2.6811 no 2_646
O1 H31 3.0328 no 2_656
O1 H32 3.5202 no 2_656
O1 H42 3.1515 no 3_756
O1 H47 2.4923 no 1_655
O1 H49E 3.3089 no 1_655
O1 H49F 3.3245 no 1_655
O1 H50E 3.3189 no 1_655
O1 H50F 2.8029 no 1_655
O1 H51 2.0119 no 1_655
O1 H51A 2.0861 no 1_655
O2 H21 3.5072 no 3_757
O2 H50A 3.0892 no 1_655
O2 H50B 3.3356 no 1_655
O2 H50C 3.1753 no 1_655
O2 H50D 3.1379 no 1_655
O2 H52 2.4629 no 4_555
O2 H52A 2.4356 no 4_555
O3 H10 3.0152 no 2_646
O3 H50B 2.6990 no 1_655
O3 H50C 3.1908 no 1_655
O3 H50D 2.6614 no 1_655
O3 H50E 3.1685 no 1_655
O3 H50F 3.3730 no 1_655
N1 H32 3.3113 no 2_656
N3 H21 3.5781 no 3_757
N4 H10 3.0295 no 2_646
N5 H9 3.3077 no 2_646
N5 H10 3.1487 no 2_646
N5 H31 3.5994 no 2_656
N5 H32 2.8218 no 2_656
N5 H50E 3.5908 no 1_655
N5 H50F 3.3682 no 1_655
C1 H32 2.9048 no 2_656
C2 H32 2.9890 no 2_656
C2 H33 3.3009 no 2_656
C3 H32 3.4561 no 2_656
C3 H33 3.0135 no 2_656
C4 H32 3.5984 no 2_656
C4 H33 3.5515 no 2_656
C6 H30 3.4798 no 2_556
C7 H30 2.8777 no 2_556
C8 H29 3.1369 no 2_556
C8 H30 3.2062 no 2_556
C8 H42 3.2201 no 4_455
C9 H20 3.1513 no 4_454
C9 H29 3.5598 no 2_556
C9 H42 3.5248 no 4_455
C9 H47 3.5992 no 2_556
C9 H50B 3.4953 no 2_556
C9 H50E 2.8105 no 2_556
C10 H5 3.4596 no 2_656
C10 H20 2.9710 no 4_454
C10 H50E 3.1999 no 2_556
C11 H20 3.3590 no 4_454
C11 H33 3.4622 no 2_656
C14 H52 3.0621 no 4_555
C14 H52A 3.5451 no 4_555
C15 H52 3.0206 no 4_555
C15 H52A 3.4142 no 4_555
C16 H52 3.1038 no 4_555
C16 H52A 3.2522 no 4_555
C17 H52 3.3710 no 4_555
C17 H52A 3.4133 no 4_555
C18 H49C 3.3395 no 3_657
C19 H29 3.5098 no 3_657
C19 H47A 3.4750 no 3_657
C19 H49C 3.2877 no 3_657
C19 H50A 3.1330 no 3_657
C20 H50A 3.0448 no 3_657
C20 H50B 3.4371 no 3_657
C20 H50E 3.5354 no 3_657
C21 H3 3.5870 no 4_555
C21 H50A 3.4678 no 3_657
C22 H22 3.4634 no 3_757
C22 H52 3.1651 no 4_555
C22 H52A 2.9927 no 4_555
C23 H21 3.3560 no 3_757
C24 H21 3.2676 no 3_757
C24 H22 3.1831 no 3_757
C24 H49C 3.3888 no 3_657
C25 H19 3.4024 no 3_657
C25 H21 3.4244 no 3_757
C26 H19 3.5596 no 3_657
C26 H21 3.5908 no 3_757
C27 H11 3.3253 no 2_646
C28 H11 3.5161 no 2_646
C28 H19 3.3425 no 3_657
C29 H8 3.4685 no 2_546
C29 H19 2.9403 no 3_657
C29 H20 3.5973 no 3_657
C30 H7 3.5284 no 2_546
C30 H19 3.5465 no 3_657
C31 H50F 3.0290 no 2_546
C31 H51 3.5221 no 2_546
C32 H5 3.5862 no 2_646
C33 H11 3.1198 no 2_646
C34 H10 3.2949 no 2_646
C34 H11 3.2736 no 2_646
C35 H11 3.3001 no 2_646
C35 H41 3.4822 no 3_656
C36 H41 2.9819 no 3_656
C37 H10 3.2194 no 2_646
C38 H32 3.3427 no 2_656
C40 H40 3.5101 no 3_656
C40 H41 3.3303 no 3_656
C41 H36 3.4341 no 3_656
C41 H40 3.1994 no 3_656
C42 H8 3.3542 no 4_554
C43 H43 2.9654 no 3_756
C43 H51A 3.1554 no 1_655
C44 H43 3.5719 no 3_756
C44 H51 3.5519 no 1_655
C44 H51A 3.2575 no 1_655
C45 H9 3.1174 no 2_646
C45 H31 3.4453 no 2_656
C45 H32 3.0997 no 2_656
C45 H47 3.5156 no 1_655
C45 H50F 3.4190 no 1_655
C45 H51 2.8873 no 1_655
C45 H51A 2.8305 no 1_655
C47A H9 3.2422 no 2_546
C47A H31 3.3299 no 2_556
C47B H19 3.5114 no 3_657
C49A H24 3.4455 no 3_657
C50A H2A 2.9960 no 1_455
C50A H3A 3.2167 no 1_455
C50B H2A 3.4718 no 1_455
C50B H3A 3.0924 no 1_455
C50B H5 3.1353 no 1_455
C50B H9 3.0049 no 2_546
C50B H31 3.1085 no 2_556
C51A H31 3.3715 no 2_556
C51A H43 3.3088 no 1_455
C51B H13 3.5736 no 4_454
C51B H43 3.0952 no 1_455
C52A H2A 3.5070 no 4_454
C52A H22 3.4388 no 4_454
C52A H50C 3.3580 no 4_554
C52B H2A 3.4696 no 4_454
C52B H22 3.3908 no 4_454
H2 Cl2A 3.5674 no .
H2 Cl2B 3.2801 no .
H2 Cl4A 3.2191 no .
H2 Cl4B 3.0451 no .
H2 H32 3.2459 no 2_656
H2 H33 3.4946 no 2_656
H2A Cl5B 3.3979 no 4_555
H2A C50A 2.9960 no 1_655
H2A C50B 3.4718 no 1_655
H2A C52A 3.5070 no 4_555
H2A C52B 3.4696 no 4_555
H2A H21 3.5587 no 3_757
H2A H50A 2.9160 no 1_655
H2A H50B 2.7930 no 1_655
H2A H50C 2.7683 no 1_655
H2A H50D 2.5951 no 1_655
H2A H50E 3.5884 no 1_655
H2A H52 2.6733 no 4_555
H2A H52A 2.7199 no 4_555
H3 Cl2A 3.1987 no .
H3 Cl2B 3.4542 no .
H3 C21 3.5870 no 4_454
H3 H20 3.3400 no 4_454
H3 H21 3.2950 no 4_454
H3 H33 3.0178 no 2_656
H3A Cl5B 3.1752 no 4_555
H3A C50A 3.2167 no 1_655
H3A C50B 3.0924 no 1_655
H3A H32 3.3172 no 2_656
H3A H50B 2.7368 no 1_655
H3A H50C 2.8444 no 1_655
H3A H50D 2.4511 no 1_655
H3A H50E 3.2684 no 1_655
H3A H50F 3.1054 no 1_655
H5 C10 3.4596 no 2_646
H5 C32 3.5862 no 2_656
H5 C50B 3.1353 no 1_655
H5 H9 3.1083 no 2_646
H5 H10 2.7979 no 2_646
H5 H31 3.3610 no 2_656
H5 H32 2.8723 no 2_656
H5 H50B 3.0140 no 1_655
H5 H50D 3.1306 no 1_655
H5 H50E 2.9464 no 1_655
H5 H50F 2.8056 no 1_655
H7 Cl5A 3.2846 no 4_455
H7 Cl6B 3.4046 no 4_455
H7 C30 3.5284 no 2_556
H7 H30 2.7925 no 2_556
H8 Cl5A 3.5438 no 4_455
H8 C29 3.4685 no 2_556
H8 C42 3.3542 no 4_455
H8 H29 2.8701 no 2_556
H8 H30 3.3149 no 2_556
H8 H42 2.6061 no 4_455
H8 H49F 3.5661 no 2_556
H9 O1 2.6811 no 2_656
H9 N5 3.3077 no 2_656
H9 C45 3.1174 no 2_656
H9 C47A 3.2422 no 2_556
H9 C50B 3.0049 no 2_556
H9 H5 3.1083 no 2_656
H9 H20 3.4331 no 4_454
H9 H42 3.1925 no 4_455
H9 H47 2.6998 no 2_556
H9 H49F 3.0661 no 2_556
H9 H50B 2.9447 no 2_556
H9 H50E 2.1697 no 2_556
H9 H50F 3.0842 no 2_556
H10 O3 3.0152 no 2_656
H10 N4 3.0295 no 2_656
H10 N5 3.1487 no 2_656
H10 C34 3.2949 no 2_656
H10 C37 3.2194 no 2_656
H10 H5 2.7979 no 2_656
H10 H20 3.1274 no 4_454
H10 H21 3.3380 no 4_454
H10 H50B 3.1689 no 2_556
H10 H50E 2.9352 no 2_556
H11 C27 3.3253 no 2_656
H11 C28 3.5161 no 2_656
H11 C33 3.1198 no 2_656
H11 C34 3.2736 no 2_656
H11 C35 3.3001 no 2_656
H11 H21 3.5405 no 4_454
H11 H33 2.5679 no 2_656
H11 H35 3.3927 no 2_656
H13 Cl1A 3.1148 no 4_555
H13 Cl1B 3.2201 no 4_555
H13 Cl3A 3.0964 no 4_555
H13 Cl3B 2.8215 no 4_555
H13 C51B 3.5736 no 4_555
H14 Cl1A 3.2554 no 4_555
H14 Cl1B 3.0312 no 4_555
H14 Cl2A 3.1159 no 4_555
H14 Cl4A 3.5428 no 4_555
H14 Cl4B 3.1627 no 4_555
H14 H52 3.0651 no 4_555
H14 H52A 3.4827 no 4_555
H18 H25 3.5027 no 3_657
H18 H49C 3.3067 no 3_657
H19 C25 3.4024 no 3_657
H19 C26 3.5596 no 3_657
H19 C28 3.3425 no 3_657
H19 C29 2.9403 no 3_657
H19 C30 3.5465 no 3_657
H19 C47B 3.5114 no 3_657
H19 H25 3.1663 no 3_657
H19 H29 2.7991 no 3_657
H19 H47A 3.5415 no 3_657
H19 H49B 3.4048 no 3_657
H19 H49C 3.2234 no 3_657
H19 H50A 3.3511 no 3_657
H20 C9 3.1513 no 4_555
H20 C10 2.9710 no 4_555
H20 C11 3.3590 no 4_555
H20 C29 3.5973 no 3_657
H20 H3 3.3400 no 4_555
H20 H9 3.4331 no 4_555
H20 H10 3.1274 no 4_555
H20 H29 3.1231 no 3_657
H20 H30 3.4005 no 3_657
H20 H50A 3.2334 no 3_657
H20 H50B 3.2197 no 3_657
H20 H50E 3.1088 no 3_657
H21 O2 3.5072 no 3_757
H21 N3 3.5781 no 3_757
H21 C23 3.3560 no 3_757
H21 C24 3.2676 no 3_757
H21 C25 3.4244 no 3_757
H21 C26 3.5908 no 3_757
H21 H2A 3.5587 no 3_757
H21 H3 3.2950 no 4_555
H21 H10 3.3380 no 4_555
H21 H11 3.5405 no 4_555
H21 H24 3.5763 no 3_757
H22 Cl6A 3.3970 no 4_555
H22 C22 3.4634 no 3_757
H22 C24 3.1831 no 3_757
H22 C52A 3.4388 no 4_555
H22 C52B 3.3908 no 4_555
H22 H22 3.2642 no 3_757
H22 H24 2.8384 no 3_757
H22 H52 2.7871 no 4_555
H22 H52A 2.4774 no 4_555
H24 Cl6A 3.3032 no 2_646
H24 C49A 3.4455 no 3_657
H24 H21 3.5763 no 3_757
H24 H22 2.8384 no 3_757
H24 H47A 2.7963 no 3_657
H24 H49C 2.6075 no 3_657
H24 H50A 3.4117 no 3_657
H25 Cl6A 3.3365 no 2_646
H25 H18 3.5027 no 3_657
H25 H19 3.1663 no 3_657
H29 C8 3.1369 no 2_546
H29 C9 3.5598 no 2_546
H29 C19 3.5098 no 3_657
H29 H8 2.8701 no 2_546
H29 H19 2.7991 no 3_657
H29 H20 3.1231 no 3_657
H30 Cl2A 3.5613 no 2_546
H30 Cl5A 3.4775 no 3_656
H30 C6 3.4798 no 2_546
H30 C7 2.8777 no 2_546
H30 C8 3.2062 no 2_546
H30 H7 2.7925 no 2_546
H30 H8 3.3149 no 2_546
H30 H20 3.4005 no 3_657
H31 Cl1B 3.5229 no 2_546
H31 Cl2A 3.4416 no 2_546
H31 O1 3.0328 no 2_646
H31 N5 3.5994 no 2_646
H31 C45 3.4454 no 2_646
H31 C47A 3.3299 no 2_546
H31 C50B 3.1085 no 2_546
H31 C51A 3.3715 no 2_546
H31 H5 3.3610 no 2_646
H31 H47 2.8744 no 2_546
H31 H49E 3.1314 no 2_546
H31 H50C 3.3928 no 2_546
H31 H50D 3.3094 no 2_546
H31 H50F 2.2167 no 2_546
H31 H51 2.9107 no 2_546
H31 H51A 3.3993 no 2_546
H32 O1 3.5202 no 2_646
H32 N1 3.3113 no 2_646
H32 N5 2.8218 no 2_646
H32 C1 2.9048 no 2_646
H32 C2 2.9890 no 2_646
H32 C3 3.4561 no 2_646
H32 C4 3.5984 no 2_646
H32 C38 3.3427 no 2_646
H32 C45 3.0997 no 2_646
H32 H2 3.2459 no 2_646
H32 H3A 3.3172 no 2_646
H32 H5 2.8723 no 2_646
H33 C2 3.3009 no 2_646
H33 C3 3.0135 no 2_646
H33 C4 3.5515 no 2_646
H33 C11 3.4622 no 2_646
H33 H2 3.4946 no 2_646
H33 H3 3.0178 no 2_646
H33 H11 2.5679 no 2_646
H35 Cl4A 3.4363 no 3_656
H35 Cl5A 3.0995 no 3_656
H35 Cl5B 3.0331 no 3_656
H35 H11 3.3927 no 2_646
H35 H41 3.5111 no 3_656
H36 Cl3A 3.0189 no 3_656
H36 Cl3B 2.8554 no 3_656
H36 C41 3.4341 no 3_656
H36 H41 2.5562 no 3_656
H40 Cl2B 3.4089 no .
H40 C40 3.5101 no 3_656
H40 C41 3.1994 no 3_656
H40 H40 3.3356 no 3_656
H40 H41 2.7510 no 3_656
H41 Cl4A 3.3145 no .
H41 C35 3.4822 no 3_656
H41 C36 2.9819 no 3_656
H41 C40 3.3303 no 3_656
H41 H35 3.5111 no 3_656
H41 H36 2.5562 no 3_656
H41 H40 2.7510 no 3_656
H41 H49F 3.5713 no 3_656
H42 O1 3.1515 no 3_756
H42 C8 3.2201 no 4_554
H42 C9 3.5248 no 4_554
H42 H8 2.6061 no 4_554
H42 H9 3.1925 no 4_554
H42 H49F 3.1788 no 3_656
H42 H51A 3.4587 no 3_656
H43 Cl1A 3.2635 no 1_655
H43 Cl3A 3.1781 no 1_655
H43 Cl3B 3.0413 no 1_655
H43 C43 2.9654 no 3_756
H43 C44 3.5719 no 3_756
H43 C51A 3.3088 no 1_655
H43 C51B 3.0952 no 1_655
H43 H43 2.4847 no 3_756
H43 H51 3.1111 no 1_655
H43 H51A 2.5650 no 1_655
H47 O1 2.4923 no 1_455
H47 C9 3.5992 no 2_546
H47 C45 3.5156 no 1_455
H47 H9 2.6998 no 2_546
H47 H31 2.8744 no 2_556
H47 H51 3.0100 no .
H47A Cl6B 3.2264 no 4_455
H47A C19 3.4750 no 3_657
H47A H19 3.5415 no 3_657
H47A H24 2.7963 no 3_657
H47A H52A 3.5299 no 4_455
H49B H19 3.4048 no 3_657
H49C C18 3.3395 no 3_657
H49C C19 3.2877 no 3_657
H49C C24 3.3888 no 3_657
H49C H18 3.3067 no 3_657
H49C H19 3.2234 no 3_657
H49C H24 2.6075 no 3_657
H49D Cl2B 3.4244 no .
H49E Cl2B 2.5980 no .
H49E O1 3.3089 no 1_455
H49E H31 3.1314 no 2_556
H49E H51A 3.3292 no .
H49F O1 3.3245 no 1_455
H49F H8 3.5661 no 2_546
H49F H9 3.0661 no 2_546
H49F H41 3.5713 no 3_656
H49F H42 3.1788 no 3_656
H50A O2 3.0892 no 1_455
H50A C19 3.1330 no 3_657
H50A C20 3.0448 no 3_657
H50A C21 3.4678 no 3_657
H50A H2A 2.9160 no 1_455
H50A H19 3.3511 no 3_657
H50A H20 3.2334 no 3_657
H50A H24 3.4117 no 3_657
H50B O2 3.3356 no 1_455
H50B O3 2.6990 no 1_455
H50B C9 3.4953 no 2_546
H50B C20 3.4371 no 3_657
H50B H2A 2.7930 no 1_455
H50B H3A 2.7368 no 1_455
H50B H5 3.0140 no 1_455
H50B H9 2.9447 no 2_546
H50B H10 3.1689 no 2_546
H50B H20 3.2197 no 3_657
H50C Cl5A 2.8681 no 4_455
H50C Cl6A 3.5789 no 4_455
H50C O2 3.1753 no 1_455
H50C O3 3.1908 no 1_455
H50C C52A 3.3580 no 4_455
H50C H2A 2.7683 no 1_455
H50C H3A 2.8444 no 1_455
H50C H31 3.3928 no 2_556
H50C H52 3.2380 no 4_455
H50D Cl5B 3.3131 no 4_455
H50D O2 3.1379 no 1_455
H50D O3 2.6614 no 1_455
H50D H2A 2.5951 no 1_455
H50D H3A 2.4511 no 1_455
H50D H5 3.1306 no 1_455
H50D H31 3.3094 no 2_556
H50D H52A 3.5626 no 4_455
H50E O1 3.3189 no 1_455
H50E O3 3.1685 no 1_455
H50E N5 3.5908 no 1_455
H50E C9 2.8105 no 2_546
H50E C10 3.1999 no 2_546
H50E C20 3.5354 no 3_657
H50E H2A 3.5884 no 1_455
H50E H3A 3.2684 no 1_455
H50E H5 2.9464 no 1_455
H50E H9 2.1697 no 2_546
H50E H10 2.9352 no 2_546
H50E H20 3.1088 no 3_657
H50F O1 2.8029 no 1_455
H50F O3 3.3730 no 1_455
H50F N5 3.3682 no 1_455
H50F C31 3.0290 no 2_556
H50F C45 3.4190 no 1_455
H50F H3A 3.1054 no 1_455
H50F H5 2.8056 no 1_455
H50F H9 3.0842 no 2_546
H50F H31 2.2167 no 2_556
H51 O1 2.0119 no 1_455
H51 C31 3.5221 no 2_556
H51 C44 3.5519 no 1_455
H51 C45 2.8873 no 1_455
H51 H31 2.9107 no 2_556
H51 H43 3.1111 no 1_455
H51 H47 3.0100 no .
H51A O1 2.0861 no 1_455
H51A C43 3.1554 no 1_455
H51A C44 3.2575 no 1_455
H51A C45 2.8305 no 1_455
H51A H31 3.3993 no 2_556
H51A H42 3.4587 no 3_656
H51A H43 2.5650 no 1_455
H51A H49E 3.3292 no .
H52 O2 2.4629 no 4_454
H52 C14 3.0621 no 4_454
H52 C15 3.0206 no 4_454
H52 C16 3.1038 no 4_454
H52 C17 3.3710 no 4_454
H52 C22 3.1651 no 4_454
H52 H2A 2.6733 no 4_454
H52 H14 3.0651 no 4_454
H52 H22 2.7871 no 4_454
H52 H50C 3.2380 no 4_554
H52A O2 2.4356 no 4_454
H52A C14 3.5451 no 4_454
H52A C15 3.4142 no 4_454
H52A C16 3.2522 no 4_454
H52A C17 3.4133 no 4_454
H52A C22 2.9927 no 4_454
H52A H2A 2.7199 no 4_454
H52A H14 3.4827 no 4_454
H52A H22 2.4774 no 4_454
H52A H47A 3.5299 no 4_554
H52A H50D 3.5626 no 4_554

loop_
_geom_hbond_atom_site_label_D
_geom_hbond_atom_site_label_H
_geom_hbond_atom_site_label_A
_geom_hbond_distance_DA
_geom_hbond_distance_DH
_geom_hbond_distance_HA
_geom_hbond_angle_DHA
_geom_hbond_publ_flag
O2 H2A O3 2.704(5) 0.820 1.908 163.2 no
N5 H5 O3 2.788(6) 0.860 2.023 147.8 no

loop_
_geom_torsion_atom_site_label_1
_geom_torsion_atom_site_label_2
_geom_torsion_atom_site_label_3
_geom_torsion_atom_site_label_4
_geom_torsion
_geom_torsion_publ_flag
O3 Co1 N1 C1 75.1(4) no
O3 Co1 N1 C4 -119.6(3) no
O3 Co1 N2 C12 117.9(4) no
O3 Co1 N2 C15 -67.6(4) no
O3 Co1 N3 C23 70.5(4) no
O3 Co1 N3 C26 -121.6(4) no
O3 Co1 N4 C34 119.7(3) no
O3 Co1 N4 C37 -73.0(4) no
N1 Co1 N2 C12 27.3(4) no
N1 Co1 N2 C15 -158.3(4) no
N2 Co1 N1 C1 164.3(4) no
N2 Co1 N1 C4 -30.4(4) no
N1 Co1 N4 C34 -149.6(3) no
N1 Co1 N4 C37 17.7(4) no
N4 Co1 N1 C1 -16.6(4) no
N4 Co1 N1 C4 148.7(3) no
N1 Co1 N6A C46A -134.3(6) no
N1 Co1 N6A C48A 44.7(5) no
N6A Co1 N1 C1 -101.9(4) no
N6A Co1 N1 C4 63.4(4) no
N1 Co1 N6B C46B 45.7(16) no
N1 Co1 N6B C48B -132.7(13) no
N6B Co1 N1 C1 -113.5(6) no
N6B Co1 N1 C4 51.8(6) no
N2 Co1 N3 C23 -18.7(4) no
N2 Co1 N3 C26 149.2(4) no
N3 Co1 N2 C12 -152.2(4) no
N3 Co1 N2 C15 22.2(4) no
N2 Co1 N6A C46A -44.7(6) no
N2 Co1 N6A C48A 134.4(5) no
N6A Co1 N2 C12 -58.8(4) no
N6A Co1 N2 C15 115.7(4) no
N2 Co1 N6B C46B 134.7(16) no
N2 Co1 N6B C48B -43.8(13) no
N6B Co1 N2 C12 -69.7(6) no
N6B Co1 N2 C15 104.7(6) no
N3 Co1 N4 C34 29.9(3) no
N3 Co1 N4 C37 -162.8(4) no
N4 Co1 N3 C23 162.2(4) no
N4 Co1 N3 C26 -29.9(4) no
N3 Co1 N6A C46A 45.8(6) no
N3 Co1 N6A C48A -135.2(5) no
N6A Co1 N3 C23 -112.6(4) no
N6A Co1 N3 C26 55.3(4) no
N3 Co1 N6B C46B -134.1(16) no
N3 Co1 N6B C48B 47.5(13) no
N6B Co1 N3 C23 -100.9(6) no
N6B Co1 N3 C26 67.0(6) no
N4 Co1 N6A C46A 135.1(6) no
N4 Co1 N6A C48A -45.8(5) no
N6A Co1 N4 C34 -63.6(3) no
N6A Co1 N4 C37 103.7(4) no
N4 Co1 N6B C46B -45.3(16) no
N4 Co1 N6B C48B 136.2(13) no
N6B Co1 N4 C34 -52.6(6) no
N6B Co1 N4 C37 114.7(6) no
Co1 N1 C1 C2 167.5(3) no
Co1 N1 C1 C38 -14.7(7) no
Co1 N1 C4 C3 -166.4(3) no
Co1 N1 C4 C5 21.1(7) no
C1 N1 C4 C3 1.5(5) no
C1 N1 C4 C5 -171.0(5) no
C4 N1 C1 C2 0.0(5) no
C4 N1 C1 C38 177.7(4) no
Co1 N2 C12 C5 -15.1(8) no
Co1 N2 C12 C13 174.5(3) no
Co1 N2 C15 C14 -174.7(3) no
Co1 N2 C15 C16 6.6(8) no
C12 N2 C15 C14 0.6(6) no
C12 N2 C15 C16 -178.2(5) no
C15 N2 C12 C5 169.5(5) no
C15 N2 C12 C13 -0.9(6) no
Co1 N3 C23 C16 -13.5(8) no
Co1 N3 C23 C24 168.6(3) no
Co1 N3 C26 C25 -168.6(3) no
Co1 N3 C26 C27 18.6(7) no
C23 N3 C26 C25 1.4(6) no
C23 N3 C26 C27 -171.5(5) no
C26 N3 C23 C16 176.8(5) no
C26 N3 C23 C24 -1.1(6) no
Co1 N4 C34 C27 -18.6(7) no
Co1 N4 C34 C35 168.5(3) no
Co1 N4 C37 C36 -169.0(3) no
Co1 N4 C37 C38 12.8(7) no
C34 N4 C37 C36 0.2(5) no
C34 N4 C37 C38 -178.0(4) no
C37 N4 C34 C27 171.8(5) no
C37 N4 C34 C35 -1.1(5) no
C38 N5 C45 O1 -178.5(5) no
C38 N5 C45 C44 0.9(6) no
C45 N5 C38 C1 -120.6(5) no
C45 N5 C38 C37 118.8(5) no
C45 N5 C38 C39 -1.2(6) no
Co1 N6A C46A N7A 179.2(4) no
Co1 N6A C46A C49A -0.7(9) no
Co1 N6A C48A C47A -179.3(4) no
C46A N6A C48A C47A -0.0(8) no
C48A N6A C46A N7A 0.1(7) no
C48A N6A C46A C49A -179.8(5) no
Co1 N6B C46B N7B -178.7(12) no
Co1 N6B C46B C49B 1(3) no
Co1 N6B C48B C47B 178.8(12) no
C46B N6B C48B C47B 0(3) no
C48B N6B C46B N7B -0(2) no
C48B N6B C46B C49B 180.0(14) no
C46A N7A C47A C48A 0.1(7) no
C47A N7A C46A N6A -0.1(6) no
C47A N7A C46A C49A 179.8(5) no
C50A N7A C46A N6A 179.9(6) no
C50A N7A C46A C49A -0.1(9) no
C50A N7A C47A C48A -180.0(7) no
C46B N7B C47B C48B 0.1(19) no
C47B N7B C46B N6B -0.0(17) no
C47B N7B C46B C49B 180.0(13) no
C50B N7B C46B N6B -180.0(18) no
C50B N7B C46B C49B 0(3) no
C50B N7B C47B C48B -180.0(19) no
N1 C1 C2 C3 -1.5(6) no
N1 C1 C38 N5 -70.3(6) no
N1 C1 C38 C37 49.5(6) no
N1 C1 C38 C39 177.4(4) no
C2 C1 C38 N5 107.0(6) no
C2 C1 C38 C37 -133.2(5) no
C2 C1 C38 C39 -5.3(8) no
C38 C1 C2 C3 -179.0(5) no
C1 C2 C3 C4 2.3(6) no
C2 C3 C4 N1 -2.4(6) no
C2 C3 C4 C5 169.6(5) no
N1 C4 C5 C6 177.0(4) no
N1 C4 C5 C12 2.4(8) no
C3 C4 C5 C6 6.0(9) no
C3 C4 C5 C12 -168.6(5) no
C4 C5 C6 C7 120.5(6) no
C4 C5 C6 C11 -64.1(8) no
C4 C5 C12 N2 -5.8(9) no
C4 C5 C12 C13 162.8(5) no
C6 C5 C12 N2 179.4(5) no
C6 C5 C12 C13 -12.0(9) no
C12 C5 C6 C7 -64.5(7) no
C12 C5 C6 C11 111.0(6) no
C5 C6 C7 C8 175.8(5) no
C5 C6 C11 C10 -175.2(5) no
C7 C6 C11 C10 0.4(10) no
C11 C6 C7 C8 0.1(9) no
C6 C7 C8 C9 -1.4(11) no
C7 C8 C9 C10 2.1(13) no
C8 C9 C10 C11 -1.5(14) no
C9 C10 C11 C6 0.3(12) no
N2 C12 C13 C14 0.9(7) no
C5 C12 C13 C14 -169.2(6) no
C12 C13 C14 C15 -0.6(8) no
C13 C14 C15 N2 0.0(8) no
C13 C14 C15 C16 178.6(6) no
N2 C15 C16 O2 76.7(7) no
N2 C15 C16 C17 -167.1(5) no
N2 C15 C16 C23 -44.3(8) no
C14 C15 C16 O2 -101.7(7) no
C14 C15 C16 C17 14.4(9) no
C14 C15 C16 C23 137.3(7) no
O2 C16 C17 C18 177.4(5) no
O2 C16 C17 C22 0.9(8) no
O2 C16 C23 N3 -72.6(7) no
O2 C16 C23 C24 104.9(6) no
C15 C16 C17 C18 59.8(7) no
C15 C16 C17 C22 -116.7(6) no
C15 C16 C23 N3 47.9(8) no
C15 C16 C23 C24 -134.6(6) no
C17 C16 C23 N3 168.8(5) no
C17 C16 C23 C24 -13.7(8) no
C23 C16 C17 C18 -62.2(7) no
C23 C16 C17 C22 121.4(6) no
C16 C17 C18 C19 -175.1(6) no
C16 C17 C22 C21 175.1(5) no
C18 C17 C22 C21 -1.4(10) no
C22 C17 C18 C19 1.4(11) no
C17 C18 C19 C20 0.3(12) no
C18 C19 C20 C21 -2.1(13) no
C19 C20 C21 C22 2.1(13) no
C20 C21 C22 C17 -0.3(12) no
N3 C23 C24 C25 0.4(7) no
C16 C23 C24 C25 -177.3(6) no
C23 C24 C25 C26 0.5(7) no
C24 C25 C26 N3 -1.2(7) no
C24 C25 C26 C27 171.3(6) no
N3 C26 C27 C28 -179.5(5) no
N3 C26 C27 C34 4.7(9) no
C25 C26 C27 C28 9.0(9) no
C25 C26 C27 C34 -166.7(6) no
C26 C27 C28 C29 112.2(6) no
C26 C27 C28 C33 -67.8(7) no
C26 C27 C34 N4 -4.7(8) no
C26 C27 C34 C35 166.8(5) no
C28 C27 C34 N4 179.6(5) no
C28 C27 C34 C35 -8.9(8) no
C34 C27 C28 C29 -71.8(7) no
C34 C27 C28 C33 108.2(6) no
C27 C28 C29 C30 -179.3(5) no
C27 C28 C33 C32 -178.5(6) no
C29 C28 C33 C32 1.5(10) no
C33 C28 C29 C30 0.7(9) no
C28 C29 C30 C31 -1.8(10) no
C29 C30 C31 C32 0.7(12) no
C30 C31 C32 C33 1.5(13) no
C31 C32 C33 C28 -2.7(13) no
N4 C34 C35 C36 1.6(6) no
C27 C34 C35 C36 -171.0(5) no
C34 C35 C36 C37 -1.4(6) no
C35 C36 C37 N4 0.8(6) no
C35 C36 C37 C38 178.9(5) no
N4 C37 C38 N5 72.2(6) no
N4 C37 C38 C1 -48.7(6) no
N4 C37 C38 C39 -175.9(4) no
C36 C37 C38 N5 -105.7(6) no
C36 C37 C38 C1 133.4(6) no
C36 C37 C38 C39 6.3(8) no
N5 C38 C39 C40 179.4(5) no
N5 C38 C39 C44 1.1(5) no
C1 C38 C39 C40 -62.8(7) no
C1 C38 C39 C44 119.0(5) no
C37 C38 C39 C40 63.1(7) no
C37 C38 C39 C44 -115.2(5) no
C38 C39 C40 C41 -178.9(5) no
C38 C39 C44 C43 179.6(4) no
C38 C39 C44 C45 -0.7(6) no
C40 C39 C44 C43 1.2(8) no
C40 C39 C44 C45 -179.1(5) no
C44 C39 C40 C41 -0.7(8) no
C39 C40 C41 C42 0.2(9) no
C40 C41 C42 C43 -0.0(11) no
C41 C42 C43 C44 0.4(11) no
C42 C43 C44 C39 -1.0(9) no
C42 C43 C44 C45 179.4(6) no
C39 C44 C45 O1 179.3(6) no
C39 C44 C45 N5 -0.1(6) no
C43 C44 C45 O1 -1.0(11) no
C43 C44 C45 N5 179.6(6) no
N7A C47A C48A N6A -0.0(7) no
N7B C47B C48B N6B -0(2) no
